data_2235955
loop_
_publ_author_name
'Lhengwan, Pornsuda'
'Achiwawanich, Supakit'
'Duangthongyou, Tanwawan'

_publ_section_title
;
 3-Aminobenzoic acid--4,4'-bipyridine (2/3)
;
_journal_coeditor_code QM2077
_journal_issue 8
_journal_name_full 'Acta Crystallographica Section E'
_journal_page_first o2569
_journal_paper_doi 10.1107/S1600536812033181
_journal_volume 68
_journal_year 2012
_chemical_formula_iupac '3C10 H8 N2, 2C7 H7 N O2'
_chemical_formula_moiety '3(C10 H8 N2), 2(C7 H7 N O2)'
_chemical_formula_sum 'C44 H38 N8 O4'
_chemical_formula_weight 742.82
_chemical_name_systematic
;
3-Aminobenzoic acid--4,4'-bipyridine (2/3)
;
_space_group_IT_number 2
_symmetry_cell_setting triclinic
_symmetry_space_group_name_Hall '-P 1'
_symmetry_space_group_name_H-M 'P -1'
_atom_sites_solution_hydrogens geom
_atom_sites_solution_primary direct
_atom_sites_solution_secondary difmap
_audit_creation_method SHELXL-97
_cell_angle_alpha 94.910(11)
_cell_angle_beta 90.224(10)
_cell_angle_gamma 102.128(11)
_cell_formula_units_Z 2
_cell_length_a 9.371(3)
_cell_length_b 11.991(4)
_cell_length_c 17.653(6)
_cell_measurement_reflns_used 3914
_cell_measurement_temperature 296(2)
_cell_measurement_theta_max 23.59
_cell_measurement_theta_min 2.22
_cell_volume 1931.7(11)
_computing_cell_refinement 'SAINT (Bruker, 2011)'
_computing_data_collection 'APEX2 (Bruker, 2011)'
_computing_data_reduction 'SAINT (Bruker, 2011)'
_computing_molecular_graphics 'SHELXTL (Sheldrick, 2008)'
_computing_publication_material 'SHELXTL (Sheldrick, 2008)'
_computing_structure_refinement 'SHELXL97 (Sheldrick, 2008)'
_computing_structure_solution 'SHELXS97 (Sheldrick, 2008)'
_diffrn_ambient_temperature 296(2)
_diffrn_measured_fraction_theta_full 0.957
_diffrn_measured_fraction_theta_max 0.957
_diffrn_measurement_device_type 'Bruker APEXII CCD'
_diffrn_measurement_method '\f and \w scans'
_diffrn_radiation_monochromator graphite
_diffrn_radiation_source 'fine-focus sealed tube'
_diffrn_radiation_type MoK\a
_diffrn_radiation_wavelength 0.71073
_diffrn_reflns_av_R_equivalents 0.0250
_diffrn_reflns_av_sigmaI/netI 0.0446
_diffrn_reflns_limit_h_max 11
_diffrn_reflns_limit_h_min -11
_diffrn_reflns_limit_k_max 14
_diffrn_reflns_limit_k_min -13
_diffrn_reflns_limit_l_max 20
_diffrn_reflns_limit_l_min -21
_diffrn_reflns_number 14412
_diffrn_reflns_theta_full 25.01
_diffrn_reflns_theta_max 25.01
_diffrn_reflns_theta_min 1.16
_diffrn_standards_decay_% 0
_diffrn_standards_interval_count 3
_diffrn_standards_interval_time 120
_diffrn_standards_number 0
_exptl_absorpt_coefficient_mu 0.085
_exptl_absorpt_correction_type none
_exptl_crystal_colour yellow
_exptl_crystal_density_diffrn 1.277
_exptl_crystal_density_method 'not measured'
_exptl_crystal_description plate
_exptl_crystal_F_000 780
_exptl_crystal_size_max 0.620
_exptl_crystal_size_mid 0.340
_exptl_crystal_size_min 0.050
_refine_diff_density_max 0.313
_refine_diff_density_min -0.294
_refine_ls_extinction_method none
_refine_ls_goodness_of_fit_ref 1.072
_refine_ls_hydrogen_treatment mixed
_refine_ls_matrix_type full
_refine_ls_number_parameters 513
_refine_ls_number_reflns 6518
_refine_ls_number_restraints 0
_refine_ls_restrained_S_all 1.072
_refine_ls_R_factor_all 0.1123
_refine_ls_R_factor_gt 0.0705
_refine_ls_shift/su_max 0.000
_refine_ls_shift/su_mean 0.000
_refine_ls_structure_factor_coef Fsqd
_refine_ls_weighting_details 'calc w=1/[\s^2^(Fo^2^)+(0.1384P)^2^+0.4180P] where P=(Fo^2^+2Fc^2^)/3'
_refine_ls_weighting_scheme calc
_refine_ls_wR_factor_gt 0.2173
_refine_ls_wR_factor_ref 0.2518
_reflns_number_gt 3893
_reflns_number_total 6518
_reflns_threshold_expression I>2sigma(I)
_cod_data_source_file qm2077.cif
_cod_data_source_block I
_cod_original_cell_volume 1931.6(11)
_cod_database_code 2235955
_cod_database_fobs_code 2235955

loop_
_symmetry_equiv_pos_as_xyz
'x, y, z'
'-x, -y, -z'

loop_
_atom_site_type_symbol
_atom_site_label
_atom_site_fract_x
_atom_site_fract_y
_atom_site_fract_z
_atom_site_U_iso_or_equiv
_atom_site_adp_type
_atom_site_calc_flag
_atom_site_refinement_flags
_atom_site_occupancy
_atom_site_symmetry_multiplicity
O O4 0.2374(3) 0.7665(2) 0.37029(13) 0.0653(7) Uani d . 1 1
O O2 0.2525(3) 0.1595(2) 0.12426(13) 0.0686(7) Uani d . 1 1
C C38 0.2173(3) 0.6986(3) 0.24016(15) 0.0419(7) Uani d . 1 1
C C31 0.2317(3) 0.2219(3) 0.25340(16) 0.0453(7) Uani d . 1 1
N N7 0.2381(3) 0.3911(3) 0.43764(14) 0.0716(9) Uani d . 1 1
H H7A 0.2429 0.3827 0.4854 0.086 Uiso calc R 1 1
H H7B 0.2347 0.4570 0.4228 0.086 Uiso calc R 1 1
O O3 0.1895(3) 0.5792(2) 0.34188(12) 0.0728(8) Uani d . 1 1
C C35 0.2356(3) 0.2994(3) 0.38509(16) 0.0480(8) Uani d . 1 1
C C41 0.2283(3) 0.7337(3) 0.08730(17) 0.0527(8) Uani d . 1 1
H H41A 0.2319 0.7465 0.0361 0.063 Uiso calc R 1 1
C C44 0.2138(3) 0.6754(3) 0.32162(16) 0.0449(7) Uani d . 1 1
O O1 0.2077(4) 0.3316(2) 0.15097(12) 0.0843(9) Uani d . 1 1
C C32 0.2392(4) 0.1155(3) 0.27634(17) 0.0541(8) Uani d . 1 1
H H32A 0.2418 0.0545 0.2405 0.065 Uiso calc R 1 1
C C18 0.2790(3) 0.2763(3) -0.16668(16) 0.0479(8) Uani d . 1 1
C C36 0.2291(3) 0.3127(3) 0.30716(15) 0.0471(8) Uani d . 1 1
H H36A 0.2229 0.3835 0.2912 0.056 Uiso calc R 1 1
C C43 0.2111(3) 0.6072(3) 0.18637(15) 0.0461(7) Uani d . 1 1
H H43A 0.2019 0.5340 0.2021 0.055 Uiso calc R 1 1
C C34 0.2409(3) 0.1914(3) 0.40706(17) 0.0527(8) Uani d . 1 1
H H34A 0.2433 0.1802 0.4585 0.063 Uiso calc R 1 1
N N8 0.2155(4) 0.5309(3) 0.05628(14) 0.0773(10) Uani d . 1 1
H H8A 0.2199 0.5406 0.0086 0.093 Uiso calc R 1 1
H H8B 0.2094 0.4636 0.0711 0.093 Uiso calc R 1 1
C C23 0.2592(3) 0.6558(3) 0.66064(16) 0.0473(7) Uani d . 1 1
C C42 0.2184(3) 0.6223(3) 0.10845(16) 0.0491(8) Uani d . 1 1
C C37 0.2289(3) 0.2435(3) 0.17188(16) 0.0500(8) Uani d . 1 1
C C13 0.2825(3) 0.3010(3) -0.24750(16) 0.0497(8) Uani d . 1 1
C C39 0.2286(3) 0.8082(3) 0.21794(17) 0.0514(8) Uani d . 1 1
H H39A 0.2332 0.8702 0.2541 0.062 Uiso calc R 1 1
N N6 0.2662(4) 0.5891(3) 0.89493(15) 0.0756(9) Uani d . 1 1
C C28 0.2610(3) 0.6319(3) 0.74141(16) 0.0479(8) Uani d . 1 1
N N4 0.2684(3) 0.2220(3) -0.01622(15) 0.0640(8) Uani d . 1 1
N N3 0.2904(4) 0.3476(3) -0.40037(16) 0.0818(10) Uani d . 1 1
N N5 0.2546(3) 0.7082(3) 0.50962(14) 0.0612(8) Uani d . 1 1
C C33 0.2426(4) 0.1014(3) 0.35363(18) 0.0579(9) Uani d . 1 1
H H33A 0.2461 0.0300 0.3694 0.070 Uiso calc R 1 1
C C40 0.2329(3) 0.8241(3) 0.14098(18) 0.0554(8) Uani d . 1 1
H H40A 0.2391 0.8972 0.1256 0.067 Uiso calc R 1 1
C C27 0.3880(4) 0.6226(3) 0.77845(17) 0.0606(9) Uani d . 1 1
H H27A 0.4750 0.6300 0.7523 0.073 Uiso calc R 1 1
C C26 0.3852(4) 0.6022(4) 0.85425(19) 0.0717(11) Uani d . 1 1
H H26A 0.4722 0.5975 0.8780 0.086 Uiso calc R 1 1
C C17 0.3960(4) 0.2479(3) -0.13103(18) 0.0626(10) Uani d . 1 1
H H17A 0.4814 0.2462 -0.1574 0.075 Uiso calc R 1 1
C C19 0.1573(4) 0.2791(3) -0.12358(18) 0.0623(9) Uani d . 1 1
H H19A 0.0758 0.2989 -0.1445 0.075 Uiso calc R 1 1
C C24 0.1354(4) 0.6189(3) 0.61445(18) 0.0615(9) Uani d . 1 1
H H24A 0.0510 0.5757 0.6334 0.074 Uiso calc R 1 1
C C12 0.4107(4) 0.3535(3) -0.28055(18) 0.0643(10) Uani d . 1 1
H H12A 0.4973 0.3738 -0.2520 0.077 Uiso calc R 1 1
C C22 0.3807(4) 0.7180(3) 0.62811(18) 0.0619(9) Uani d . 1 1
H H22A 0.4668 0.7438 0.6566 0.074 Uiso calc R 1 1
C C16 0.3865(4) 0.2222(4) -0.05703(18) 0.0704(11) Uani d . 1 1
H H16A 0.4673 0.2039 -0.0342 0.084 Uiso calc R 1 1
C C25 0.1382(4) 0.6465(3) 0.54070(18) 0.0665(10) Uani d . 1 1
H H25A 0.0541 0.6206 0.5106 0.080 Uiso calc R 1 1
C C11 0.4087(5) 0.3751(4) -0.35570(19) 0.0762(11) Uani d . 1 1
H H11A 0.4955 0.4112 -0.3764 0.091 Uiso calc R 1 1
C C21 0.3740(4) 0.7417(3) 0.55334(18) 0.0675(10) Uani d . 1 1
H H21A 0.4574 0.7832 0.5325 0.081 Uiso calc R 1 1
C C20 0.1572(4) 0.2523(3) -0.04944(19) 0.0685(10) Uani d . 1 1
H H20A 0.0746 0.2558 -0.0211 0.082 Uiso calc R 1 1
C C14 0.1599(4) 0.2723(4) -0.29407(19) 0.0750(11) Uani d . 1 1
H H14A 0.0711 0.2366 -0.2751 0.090 Uiso calc R 1 1
C C29 0.1364(4) 0.6188(4) 0.78445(18) 0.0706(11) Uani d . 1 1
H H29A 0.0476 0.6237 0.7628 0.085 Uiso calc R 1 1
C C30 0.1453(5) 0.5984(4) 0.8596(2) 0.0818(12) Uani d . 1 1
H H30A 0.0603 0.5907 0.8875 0.098 Uiso calc R 1 1
C C15 0.1693(5) 0.2968(5) -0.3688(2) 0.0928(15) Uani d . 1 1
H H15A 0.0849 0.2761 -0.3991 0.111 Uiso calc R 1 1
C C8 0.7232(4) 0.0224(3) 0.2943(2) 0.0598(9) Uani d . 1 1
C C3 0.7286(4) 0.0451(3) 0.2136(2) 0.0647(9) Uani d . 1 1
C C9 0.5967(4) -0.0339(3) 0.3258(2) 0.0760(11) Uani d . 1 1
H H9A 0.5130 -0.0604 0.2955 0.091 Uiso calc R 1 1
N N2 0.7093(6) -0.0184(4) 0.4481(2) 0.1066(13) Uani d . 1 1
C C4 0.6089(5) 0.0650(4) 0.1757(2) 0.0874(13) Uani d . 1 1
H H4B 0.5225 0.0660 0.2012 0.105 Uiso calc R 1 1
C C7 0.8441(4) 0.0586(4) 0.3433(2) 0.0790(11) Uani d . 1 1
H H7C 0.9323 0.0976 0.3255 0.095 Uiso calc R 1 1
N N1 0.7348(8) 0.0833(4) 0.0594(2) 0.1276(18) Uani d . 1 1
C C10 0.5937(6) -0.0509(4) 0.4012(3) 0.0995(15) Uani d . 1 1
H H10A 0.5060 -0.0874 0.4210 0.119 Uiso calc R 1 1
C C2 0.8530(5) 0.0441(4) 0.1716(2) 0.0866(12) Uani d . 1 1
H H2B 0.9366 0.0303 0.1943 0.104 Uiso calc R 1 1
C C6 0.8314(6) 0.0361(5) 0.4181(3) 0.0984(15) Uani d . 1 1
H H6B 0.9135 0.0604 0.4498 0.118 Uiso calc R 1 1
C C5 0.6177(8) 0.0833(5) 0.1007(3) 0.122(2) Uani d . 1 1
H H5B 0.5351 0.0968 0.0768 0.146 Uiso calc R 1 1
C C1 0.8513(7) 0.0639(5) 0.0957(3) 0.1154(18) Uani d . 1 1
H H1B 0.9359 0.0637 0.0684 0.138 Uiso calc R 1 1
H H'' 0.239(4) 0.744(4) 0.425(2) 0.101(13) Uiso d . 1 1
H H' 0.248(4) 0.178(4) 0.071(2) 0.099(13) Uiso d . 1 1

loop_
_atom_site_aniso_label
_atom_site_aniso_U_11
_atom_site_aniso_U_22
_atom_site_aniso_U_33
_atom_site_aniso_U_12
_atom_site_aniso_U_13
_atom_site_aniso_U_23
O4 0.1013(18) 0.0551(15) 0.0357(12) 0.0066(13) -0.0032(12) 0.0073(11)
O2 0.1079(19) 0.0677(17) 0.0377(13) 0.0335(14) 0.0087(12) 0.0097(12)
C38 0.0456(16) 0.0447(18) 0.0357(15) 0.0066(13) -0.0013(12) 0.0125(14)
C31 0.0505(17) 0.0510(19) 0.0385(16) 0.0160(14) 0.0045(13) 0.0141(14)
N7 0.114(2) 0.076(2) 0.0328(14) 0.0344(19) -0.0027(15) 0.0096(15)
O3 0.130(2) 0.0503(15) 0.0366(12) 0.0117(14) 0.0021(12) 0.0158(11)
C35 0.0530(18) 0.061(2) 0.0345(15) 0.0193(15) 0.0021(13) 0.0147(15)
C41 0.0566(19) 0.066(2) 0.0381(16) 0.0107(16) -0.0010(13) 0.0227(16)
C44 0.0517(17) 0.0478(19) 0.0350(15) 0.0080(14) 0.0001(12) 0.0087(15)
O1 0.161(3) 0.0675(17) 0.0400(13) 0.0535(18) 0.0096(14) 0.0191(13)
C32 0.069(2) 0.051(2) 0.0467(18) 0.0176(16) 0.0069(15) 0.0143(16)
C18 0.0554(18) 0.054(2) 0.0376(16) 0.0186(15) 0.0016(14) 0.0050(14)
C36 0.0579(18) 0.0513(19) 0.0369(16) 0.0178(15) 0.0026(13) 0.0154(14)
C43 0.0595(18) 0.0426(18) 0.0358(15) 0.0053(14) 0.0009(13) 0.0152(14)
C34 0.0572(19) 0.072(2) 0.0343(15) 0.0181(16) 0.0030(13) 0.0229(16)
N8 0.139(3) 0.064(2) 0.0304(14) 0.0217(19) 0.0057(16) 0.0099(14)
C23 0.0546(18) 0.0477(19) 0.0389(16) 0.0070(15) 0.0030(14) 0.0093(14)
C42 0.0566(18) 0.057(2) 0.0332(15) 0.0070(15) 0.0004(13) 0.0123(15)
C37 0.066(2) 0.051(2) 0.0363(16) 0.0167(16) 0.0026(14) 0.0084(15)
C13 0.0586(19) 0.060(2) 0.0368(16) 0.0263(16) 0.0008(14) 0.0084(15)
C39 0.063(2) 0.0462(19) 0.0448(17) 0.0091(15) -0.0030(14) 0.0090(15)
N6 0.091(2) 0.094(3) 0.0376(15) 0.0057(19) 0.0053(16) 0.0166(16)
C28 0.0571(19) 0.0473(19) 0.0356(16) 0.0021(14) 0.0008(14) 0.0054(14)
N4 0.081(2) 0.078(2) 0.0371(14) 0.0252(16) 0.0047(14) 0.0070(14)
N3 0.097(3) 0.115(3) 0.0423(16) 0.036(2) 0.0021(17) 0.0206(18)
N5 0.078(2) 0.0669(19) 0.0357(14) 0.0062(15) -0.0010(14) 0.0074(14)
C33 0.068(2) 0.060(2) 0.054(2) 0.0214(17) 0.0041(16) 0.0254(18)
C40 0.066(2) 0.049(2) 0.054(2) 0.0092(16) -0.0025(15) 0.0241(17)
C27 0.066(2) 0.072(2) 0.0423(18) 0.0084(18) 0.0042(15) 0.0138(17)
C26 0.083(3) 0.083(3) 0.047(2) 0.010(2) -0.0066(19) 0.0183(19)
C17 0.059(2) 0.092(3) 0.0444(18) 0.0281(19) 0.0010(15) 0.0155(18)
C19 0.064(2) 0.084(3) 0.0465(18) 0.0295(19) 0.0041(16) 0.0138(18)
C24 0.061(2) 0.073(2) 0.0446(18) -0.0025(17) 0.0021(15) 0.0102(17)
C12 0.064(2) 0.088(3) 0.0443(18) 0.0205(19) 0.0021(16) 0.0125(18)
C22 0.058(2) 0.082(3) 0.0429(18) 0.0045(18) -0.0003(15) 0.0156(18)
C16 0.069(2) 0.105(3) 0.0449(19) 0.030(2) -0.0025(17) 0.023(2)
C25 0.071(2) 0.079(3) 0.0443(19) 0.003(2) -0.0107(16) 0.0053(18)
C11 0.086(3) 0.101(3) 0.047(2) 0.025(2) 0.0108(19) 0.024(2)
C21 0.068(2) 0.086(3) 0.0453(19) 0.0020(19) 0.0060(17) 0.0181(19)
C20 0.075(2) 0.092(3) 0.0468(19) 0.033(2) 0.0143(17) 0.0145(19)
C14 0.061(2) 0.119(4) 0.050(2) 0.024(2) -0.0042(17) 0.020(2)
C29 0.063(2) 0.104(3) 0.0454(19) 0.015(2) 0.0073(16) 0.019(2)
C30 0.081(3) 0.117(4) 0.045(2) 0.011(2) 0.0157(19) 0.014(2)
C15 0.081(3) 0.150(5) 0.051(2) 0.030(3) -0.015(2) 0.021(3)
C8 0.066(2) 0.048(2) 0.067(2) 0.0104(17) -0.0014(17) 0.0148(17)
C3 0.077(2) 0.046(2) 0.070(2) 0.0068(17) 0.000(2) 0.0151(18)
C9 0.075(3) 0.067(3) 0.079(3) -0.006(2) -0.006(2) 0.020(2)
N2 0.140(4) 0.104(3) 0.079(3) 0.019(3) -0.002(3) 0.041(2)
C4 0.111(3) 0.086(3) 0.074(3) 0.036(3) -0.006(2) 0.022(2)
C7 0.069(2) 0.090(3) 0.078(3) 0.012(2) -0.005(2) 0.019(2)
N1 0.213(6) 0.098(3) 0.074(3) 0.027(4) 0.007(3) 0.035(3)
C10 0.110(4) 0.095(4) 0.087(3) -0.004(3) 0.008(3) 0.036(3)
C2 0.089(3) 0.083(3) 0.080(3) -0.003(2) 0.009(2) 0.015(2)
C6 0.100(4) 0.117(4) 0.080(3) 0.023(3) -0.020(3) 0.019(3)
C5 0.179(6) 0.121(5) 0.081(4) 0.062(4) -0.014(4) 0.029(3)
C1 0.150(5) 0.103(4) 0.082(3) -0.003(4) 0.030(3) 0.022(3)

loop_
_atom_type_symbol
_atom_type_description
_atom_type_scat_dispersion_real
_atom_type_scat_dispersion_imag
_atom_type_scat_source
C C 0.0033 0.0016 'International Tables Vol C Tables 4.2.6.8 and 6.1.1.4'
H H 0.0000 0.0000 'International Tables Vol C Tables 4.2.6.8 and 6.1.1.4'
N N 0.0061 0.0033 'International Tables Vol C Tables 4.2.6.8 and 6.1.1.4'
O O 0.0106 0.0060 'International Tables Vol C Tables 4.2.6.8 and 6.1.1.4'

loop_
_geom_angle_atom_site_label_1
_geom_angle_atom_site_label_2
_geom_angle_atom_site_label_3
_geom_angle
C44 O4 H'' 111(2)
C37 O2 H' 111(2)
C43 C38 C39 120.3(3)
C43 C38 C44 117.9(3)
C39 C38 C44 121.9(3)
C32 C31 C36 120.1(3)
C32 C31 C37 122.1(3)
C36 C31 C37 117.8(3)
C35 N7 H7A 120.0
C35 N7 H7B 120.0
H7A N7 H7B 120.0
N7 C35 C34 121.6(3)
N7 C35 C36 120.4(3)
C34 C35 C36 118.0(3)
C40 C41 C42 121.0(3)
C40 C41 H41A 119.5
C42 C41 H41A 119.5
O3 C44 O4 122.1(3)
O3 C44 C38 122.7(3)
O4 C44 C38 115.2(3)
C31 C32 C33 119.1(3)
C31 C32 H32A 120.5
C33 C32 H32A 120.5
C19 C18 C17 116.6(3)
C19 C18 C13 121.4(3)
C17 C18 C13 122.0(3)
C31 C36 C35 121.0(3)
C31 C36 H36A 119.5
C35 C36 H36A 119.5
C38 C43 C42 121.4(3)
C38 C43 H43A 119.3
C42 C43 H43A 119.3
C33 C34 C35 120.8(3)
C33 C34 H34A 119.6
C35 C34 H34A 119.6
C42 N8 H8A 120.0
C42 N8 H8B 120.0
H8A N8 H8B 120.0
C22 C23 C24 116.8(3)
C22 C23 C28 121.2(3)
C24 C23 C28 121.9(3)
N8 C42 C41 122.3(3)
N8 C42 C43 120.4(3)
C41 C42 C43 117.3(3)
O1 C37 O2 122.4(3)
O1 C37 C31 122.7(3)
O2 C37 C31 114.9(3)
C14 C13 C12 116.4(3)
C14 C13 C18 122.0(3)
C12 C13 C18 121.6(3)
C38 C39 C40 118.9(3)
C38 C39 H39A 120.5
C40 C39 H39A 120.5
C26 N6 C30 116.3(3)
C29 C28 C27 116.3(3)
C29 C28 C23 121.9(3)
C27 C28 C23 121.8(3)
C16 N4 C20 116.9(3)
C15 N3 C11 116.2(3)
C21 N5 C25 116.8(3)
C34 C33 C32 121.0(3)
C34 C33 H33A 119.5
C32 C33 H33A 119.5
C41 C40 C39 121.0(3)
C41 C40 H40A 119.5
C39 C40 H40A 119.5
C26 C27 C28 119.8(3)
C26 C27 H27A 120.1
C28 C27 H27A 120.1
N6 C26 C27 123.8(3)
N6 C26 H26A 118.1
C27 C26 H26A 118.1
C16 C17 C18 120.0(3)
C16 C17 H17A 120.0
C18 C17 H17A 120.0
C20 C19 C18 119.5(3)
C20 C19 H19A 120.2
C18 C19 H19A 120.2
C25 C24 C23 119.5(3)
C25 C24 H24A 120.2
C23 C24 H24A 120.2
C11 C12 C13 119.5(3)
C11 C12 H12A 120.2
C13 C12 H12A 120.2
C21 C22 C23 119.8(3)
C21 C22 H22A 120.1
C23 C22 H22A 120.1
N4 C16 C17 123.3(3)
N4 C16 H16A 118.3
C17 C16 H16A 118.3
N5 C25 C24 123.7(3)
N5 C25 H25A 118.2
C24 C25 H25A 118.2
N3 C11 C12 123.9(4)
N3 C11 H11A 118.0
C12 C11 H11A 118.0
N5 C21 C22 123.3(3)
N5 C21 H21A 118.4
C22 C21 H21A 118.4
N4 C20 C19 123.5(3)
N4 C20 H20A 118.2
C19 C20 H20A 118.2
C15 C14 C13 119.6(4)
C15 C14 H14A 120.2
C13 C14 H14A 120.2
C30 C29 C28 119.3(3)
C30 C29 H29A 120.3
C28 C29 H29A 120.3
N6 C30 C29 124.5(4)
N6 C30 H30A 117.7
C29 C30 H30A 117.7
N3 C15 C14 124.3(4)
N3 C15 H15A 117.9
C14 C15 H15A 117.9
C9 C8 C7 116.4(4)
C9 C8 C3 121.6(3)
C7 C8 C3 122.0(3)
C4 C3 C2 116.8(4)
C4 C3 C8 121.6(4)
C2 C3 C8 121.5(4)
C10 C9 C8 120.3(4)
C10 C9 H9A 119.8
C8 C9 H9A 119.8
C6 N2 C10 116.2(4)
C5 C4 C3 119.7(5)
C5 C4 H4B 120.2
C3 C4 H4B 120.2
C6 C7 C8 119.2(4)
C6 C7 H7C 120.4
C8 C7 H7C 120.4
C5 N1 C1 115.9(5)
N2 C10 C9 123.7(5)
N2 C10 H10A 118.2
C9 C10 H10A 118.2
C1 C2 C3 119.2(5)
C1 C2 H2B 120.4
C3 C2 H2B 120.4
N2 C6 C7 124.2(4)
N2 C6 H6B 117.9
C7 C6 H6B 117.9
N1 C5 C4 124.8(5)
N1 C5 H5B 117.6
C4 C5 H5B 117.6
N1 C1 C2 123.6(6)
N1 C1 H1B 118.2
C2 C1 H1B 118.2

loop_
_geom_bond_atom_site_label_1
_geom_bond_atom_site_label_2
_geom_bond_distance
O4 C44 1.310(4)
O4 H'' 1.03(4)
O2 C37 1.312(4)
O2 H' 0.98(4)
C38 C43 1.378(4)
C38 C39 1.387(4)
C38 C44 1.487(4)
C31 C32 1.386(4)
C31 C36 1.386(4)
C31 C37 1.485(4)
N7 C35 1.373(4)
N7 H7A 0.8600
N7 H7B 0.8600
O3 C44 1.213(4)
C35 C34 1.394(4)
C35 C36 1.401(4)
C41 C40 1.370(4)
C41 C42 1.402(5)
C41 H41A 0.9300
O1 C37 1.203(4)
C32 C33 1.390(4)
C32 H32A 0.9300
C18 C19 1.378(4)
C18 C17 1.379(4)
C18 C13 1.481(4)
C36 H36A 0.9300
C43 C42 1.403(4)
C43 H43A 0.9300
C34 C33 1.374(4)
C34 H34A 0.9300
N8 C42 1.365(4)
N8 H8A 0.8600
N8 H8B 0.8600
C23 C22 1.380(4)
C23 C24 1.386(4)
C23 C28 1.479(4)
C13 C14 1.376(4)
C13 C12 1.389(5)
C39 C40 1.387(4)
C39 H39A 0.9300
N6 C26 1.317(5)
N6 C30 1.322(5)
C28 C29 1.385(4)
C28 C27 1.385(4)
N4 C16 1.323(4)
N4 C20 1.324(4)
N3 C15 1.320(5)
N3 C11 1.324(5)
N5 C21 1.327(4)
N5 C25 1.332(5)
C33 H33A 0.9300
C40 H40A 0.9300
C27 C26 1.380(4)
C27 H27A 0.9300
C26 H26A 0.9300
C17 C16 1.367(4)
C17 H17A 0.9300
C19 C20 1.374(4)
C19 H19A 0.9300
C24 C25 1.369(5)
C24 H24A 0.9300
C12 C11 1.374(5)
C12 H12A 0.9300
C22 C21 1.378(4)
C22 H22A 0.9300
C16 H16A 0.9300
C25 H25A 0.9300
C11 H11A 0.9300
C21 H21A 0.9300
C20 H20A 0.9300
C14 C15 1.375(5)
C14 H14A 0.9300
C29 C30 1.374(5)
C29 H29A 0.9300
C30 H30A 0.9300
C15 H15A 0.9300
C8 C9 1.380(5)
C8 C7 1.393(5)
C8 C3 1.472(5)
C3 C4 1.378(5)
C3 C2 1.385(6)
C9 C10 1.363(6)
C9 H9A 0.9300
N2 C6 1.329(6)
N2 C10 1.331(6)
C4 C5 1.359(6)
C4 H4B 0.9300
C7 C6 1.370(6)
C7 H7C 0.9300
N1 C5 1.320(7)
N1 C1 1.336(7)
C10 H10A 0.9300
C2 C1 1.381(6)
C2 H2B 0.9300
C6 H6B 0.9300
C5 H5B 0.9300
C1 H1B 0.9300

loop_
_geom_hbond_atom_site_label_D
_geom_hbond_atom_site_label_H
_geom_hbond_atom_site_label_A
_geom_hbond_site_symmetry_A
_geom_hbond_distance_DH
_geom_hbond_distance_HA
_geom_hbond_distance_DA
_geom_hbond_angle_DHA
O2 H' N4 . 0.98(4) 1.67(4) 2.647(4) 171(3)
O4 H'' N5 . 1.03(5) 1.60(5) 2.627(4) 175(4)
N7 H7A N3 1_556 0.8600 2.1600 3.007(4) 169(4)
N7 H7B O3 . 0.8600 2.230 3.038(4) 156.00
N8 H8A N6 1_554 0.8600 2.1600 3.006(4) 169(4)
N8 H8B O1 . 0.8600 2.2100 3.019(4) 158.00
C36 H36A O3 . 0.93 2.52 3.300(4) 141
C43 H43A O1 . 0.93 2.53 3.304(4) 141
C7 H7C Cg7 1_655 0.93 2.87 3.751(4) 157
C17 H17A Cg8 2_665 0.93 2.72 3.562(4) 151
C19 H19A Cg8 2_565 0.93 2.78 3.643(4) 154
C22 H22A Cg7 2_666 0.93 2.72 3.567(4) 151

loop_
_geom_torsion_atom_site_label_1
_geom_torsion_atom_site_label_2
_geom_torsion_atom_site_label_3
_geom_torsion_atom_site_label_4
_geom_torsion
C43 C38 C44 O3 -8.5(4)
C39 C38 C44 O3 172.5(3)
C43 C38 C44 O4 172.2(3)
C39 C38 C44 O4 -6.8(4)
C36 C31 C32 C33 0.5(5)
C37 C31 C32 C33 179.5(3)
C32 C31 C36 C35 0.8(4)
C37 C31 C36 C35 -178.2(3)
N7 C35 C36 C31 177.7(3)
C34 C35 C36 C31 -1.7(4)
C39 C38 C43 C42 1.1(4)
C44 C38 C43 C42 -178.0(3)
N7 C35 C34 C33 -178.1(3)
C36 C35 C34 C33 1.3(4)
C40 C41 C42 N8 -179.1(3)
C40 C41 C42 C43 1.0(4)
C38 C43 C42 N8 178.5(3)
C38 C43 C42 C41 -1.7(4)
C32 C31 C37 O1 172.3(3)
C36 C31 C37 O1 -8.8(5)
C32 C31 C37 O2 -8.2(4)
C36 C31 C37 O2 170.7(3)
C19 C18 C13 C14 -33.3(5)
C17 C18 C13 C14 145.8(4)
C19 C18 C13 C12 147.5(4)
C17 C18 C13 C12 -33.4(5)
C43 C38 C39 C40 0.3(4)
C44 C38 C39 C40 179.3(3)
C22 C23 C28 C29 150.1(4)
C24 C23 C28 C29 -28.8(5)
C22 C23 C28 C27 -29.2(5)
C24 C23 C28 C27 151.9(3)
C35 C34 C33 C32 0.0(5)
C31 C32 C33 C34 -0.9(5)
C42 C41 C40 C39 0.3(5)
C38 C39 C40 C41 -0.9(5)
C29 C28 C27 C26 -0.5(5)
C23 C28 C27 C26 178.8(3)
C30 N6 C26 C27 -1.2(6)
C28 C27 C26 N6 1.0(6)
C19 C18 C17 C16 1.2(5)
C13 C18 C17 C16 -178.0(3)
C17 C18 C19 C20 -1.0(5)
C13 C18 C19 C20 178.1(3)
C22 C23 C24 C25 -1.0(5)
C28 C23 C24 C25 178.0(3)
C14 C13 C12 C11 0.9(5)
C18 C13 C12 C11 -179.8(3)
C24 C23 C22 C21 0.9(5)
C28 C23 C22 C21 -178.1(3)
C20 N4 C16 C17 -2.4(6)
C18 C17 C16 N4 0.5(6)
C21 N5 C25 C24 1.5(6)
C23 C24 C25 N5 -0.2(6)
C15 N3 C11 C12 0.1(6)
C13 C12 C11 N3 -0.8(6)
C25 N5 C21 C22 -1.6(6)
C23 C22 C21 N5 0.4(6)
C16 N4 C20 C19 2.6(6)
C18 C19 C20 N4 -0.9(6)
C12 C13 C14 C15 -0.4(6)
C18 C13 C14 C15 -179.7(4)
C27 C28 C29 C30 0.3(6)
C23 C28 C29 C30 -179.0(4)
C26 N6 C30 C29 1.0(7)
C28 C29 C30 N6 -0.6(7)
C11 N3 C15 C14 0.5(7)
C13 C14 C15 N3 -0.3(7)
C9 C8 C3 C4 32.3(6)
C7 C8 C3 C4 -146.3(4)
C9 C8 C3 C2 -145.9(4)
C7 C8 C3 C2 35.6(6)
C7 C8 C9 C10 0.5(6)
C3 C8 C9 C10 -178.2(4)
C2 C3 C4 C5 -0.5(7)
C8 C3 C4 C5 -178.7(4)
C9 C8 C7 C6 0.5(6)
C3 C8 C7 C6 179.2(4)
C6 N2 C10 C9 1.7(8)
C8 C9 C10 N2 -1.7(8)
C4 C3 C2 C1 0.6(6)
C8 C3 C2 C1 178.9(4)
C10 N2 C6 C7 -0.6(8)
C8 C7 C6 N2 -0.5(8)
C1 N1 C5 C4 -0.2(9)
C3 C4 C5 N1 0.3(9)
C5 N1 C1 C2 0.4(9)
C3 C2 C1 N1 -0.6(8)

loop_
_cod_related_entry_id
_cod_related_entry_database
_cod_related_entry_code
1 ChemSpider 30657999
